data_7064293
loop_
_publ_author_name
'Isaia, Francesco'
'Aragoni, Maria Carla'
'Arca, Massimiliano'
'Demartin, Francesco'
'Garau, Alessandra'
'Lippolis, Vito'
'Pivetta, Tiziana'
'Podda, Enrico'

_publ_section_title
;
 Supramolecular architectures in the reaction products of caffeine with
 dihalogens: crystal structures of the CT-adduct bis(caffeine)-diiodine
 and the caffeinium iodine dichloride salt
;
_journal_issue 12
_journal_name_full 'New Journal of Chemistry'
_journal_page_first 5253
_journal_page_last 5265
_journal_paper_doi 10.1039/D5NJ05002B
_journal_volume 50
_journal_year 2026
_chemical_formula_moiety '1.92(C8 H10 N4 O2), (I2)'
_chemical_formula_sum 'C15.36 H19.2 I2 N7.68 O3.84'
_chemical_formula_weight 626.66
_space_group_crystal_system triclinic
_space_group_IT_number 2
_space_group_name_Hall '-P 1'
_space_group_name_H-M_alt 'P -1'
_atom_sites_solution_hydrogens geom
_atom_sites_solution_primary dual
_audit_creation_date 2026-02-06
_audit_creation_method
;
Olex2 1.5
(compiled 2025.07.13 svn.rb7424aed for OlexSys, GUI svn.r7314)
;
_audit_update_record
;
2026-02-09 deposited with the CCDC.	2026-02-20 downloaded from the CCDC.
;
_cell_angle_alpha 106.896(3)
_cell_angle_beta 94.066(3)
_cell_angle_gamma 91.916(3)
_cell_formula_units_Z 4
_cell_length_a 9.1739(7)
_cell_length_b 14.8378(11)
_cell_length_c 16.1206(13)
_cell_measurement_reflns_used 9687
_cell_measurement_temperature 100(2)
_cell_measurement_theta_max 28.358
_cell_measurement_theta_min 2.618
_cell_volume 2091.0(3)
_computing_cell_refinement 'SAINT V8.40B (?, 2016)'
_computing_data_reduction 'SAINT V8.40B (?, 2016)'
_computing_molecular_graphics 'Olex2 1.5 (Dolomanov et al., 2009)'
_computing_publication_material 'Olex2 1.5 (Dolomanov et al., 2009)'
_computing_structure_refinement 'SHELXL-2014/7 (Sheldrick, 2014)'
_computing_structure_solution 'SHELXT 2014/5 (Sheldrick, 2014)'
_diffrn_ambient_temperature 100(2)
_diffrn_detector 'Bruker PHOTON II area detector'
_diffrn_detector_area_resol_mean 7.9
_diffrn_detector_type 'CPAD area detector'
_diffrn_measured_fraction_theta_full 0.998
_diffrn_measured_fraction_theta_max 0.992
_diffrn_measurement_device 'Bruker D8 Venture'
_diffrn_measurement_device_type 'Bruker D8 Venture'
_diffrn_measurement_method '\w scans'
_diffrn_radiation_monochromator 'mirror optics'
_diffrn_radiation_probe x-ray
_diffrn_radiation_type MoK\a
_diffrn_radiation_wavelength 0.71073
_diffrn_reflns_av_R_equivalents 0.0343
_diffrn_reflns_av_unetI/netI 0.0328
_diffrn_reflns_Laue_measured_fraction_full 0.998
_diffrn_reflns_Laue_measured_fraction_max 0.992
_diffrn_reflns_limit_h_max 12
_diffrn_reflns_limit_h_min -12
_diffrn_reflns_limit_k_max 19
_diffrn_reflns_limit_k_min -19
_diffrn_reflns_limit_l_max 21
_diffrn_reflns_limit_l_min -21
_diffrn_reflns_number 37770
_diffrn_reflns_point_group_measured_fraction_full 0.998
_diffrn_reflns_point_group_measured_fraction_max 0.992
_diffrn_reflns_theta_full 25.242
_diffrn_reflns_theta_max 28.363
_diffrn_reflns_theta_min 2.229
_diffrn_source 'microfocus sealed X-ray tube'
_diffrn_source_current 1.0
_diffrn_source_power 0.05
_diffrn_source_type 'Incoatec I\ms'
_diffrn_source_voltage 50.0
_exptl_absorpt_coefficient_mu 3.050
_exptl_absorpt_correction_T_max 0.745686
_exptl_absorpt_correction_T_min 0.549441
_exptl_absorpt_correction_type multi-scan
_exptl_absorpt_process_details
;
 TWINABS-2012/1 (Bruker,2012) was used for absorption correction.
 
For component 1:
 wR2(int) was 0.0794 before and 0.0581 after correction.
 The Ratio of minimum to maximum transmission is 0.74.

Final HKLF 4 output contains 65813 reflections, Rint = 0.0481
 (23622 with I > 3sig(I), Rint = 0.0396)
;
_exptl_crystal_colour orange
_exptl_crystal_colour_primary orange
_exptl_crystal_density_diffrn 1.991
_exptl_crystal_description prism
_exptl_crystal_F_000 1207.4
_exptl_crystal_size_max 0.16
_exptl_crystal_size_mid 0.09
_exptl_crystal_size_min 0.02
_refine_diff_density_max 1.153
_refine_diff_density_min -0.909
_refine_diff_density_rms 0.135
_refine_ls_extinction_method none
_refine_ls_goodness_of_fit_ref 1.091
_refine_ls_hydrogen_treatment constr
_refine_ls_matrix_type full
_refine_ls_number_parameters 569
_refine_ls_number_reflns 10371
_refine_ls_number_restraints 1
_refine_ls_restrained_S_all 1.091
_refine_ls_R_factor_all 0.0404
_refine_ls_R_factor_gt 0.0316
_refine_ls_shift/su_max 0.002
_refine_ls_shift/su_mean 0.000
_refine_ls_structure_factor_coef Fsqd
_refine_ls_weighting_details 'w=1/[\s^2^(Fo^2^)+(0.0284P)^2^+5.2431P] where P=(Fo^2^+2Fc^2^)/3'
_refine_ls_weighting_scheme calc
_refine_ls_wR_factor_gt 0.0741
_refine_ls_wR_factor_ref 0.0795
_reflns_Friedel_coverage 0.000
_reflns_number_gt 8857
_reflns_number_total 10371
_reflns_threshold_expression 'I > 2\s(I)'
_cod_data_source_file d5nj05002b2.cif
_cod_data_source_block caf2_i2_2025cesar051
_cod_depositor_comments 'Adding full bibliography for 7064293--7064294.cif.'
_cod_original_formula_sum 'C15.36 H19.20 I2 N7.68 O3.84'
_cod_database_code 7064293
_shelx_shelxl_version_number 2014/7
_shelx_space_group_comment
;
The symmetry employed for this shelxl refinement is uniquely defined
by the following loop, which should always be used as a source of
symmetry information in preference to the above space-group names.
They are only intended as comments.
;
_shelx_estimated_absorpt_t_max 0.942
_shelx_estimated_absorpt_t_min 0.641
_olex2_refinement_description
;
1. Restrained distances
 I4-I3 \\sim I4B-I3B
 with sigma of 0.02
2. Others
 Fixed Sof: I4(0.96) I3(0.96) I2(0.96) I1(0.96) N2(0.96) O5(0.96) N5(0.96)
 O8(0.96) O3(0.96) O6(0.96) N6(0.96) N8(0.96) O1(0.96) O2(0.96) N4(0.96)
 N7(0.96) O7(0.96) N9(0.96) N12(0.96) N11(0.96) C13(0.96) C9(0.96) H9(0.96)
 O4(0.96) C8(0.96) H8A(0.96) H8B(0.96) H8C(0.96) C22(0.96) H22A(0.96)
 H22B(0.96) H22C(0.96) N3(0.96) N10(0.96) C4(0.96) C16(0.96) H16A(0.96)
 H16B(0.96) H16C(0.96) C10(0.96) N16(0.96) N13(0.96) N15(0.96) C1(0.96)
 H1(0.96) C25(0.96) H25(0.96) C5(0.96) C24(0.96) H24A(0.96) H24B(0.96)
 H24C(0.96) N14(0.96) C6(0.96) H6A(0.96) H6B(0.96) H6C(0.96) C7(0.96) H7A(0.96)
 H7B(0.96) H7C(0.96) C2(0.96) C3(0.96) C27(0.96) C14(0.96) H14A(0.96)
 H14B(0.96) H14C(0.96) C20(0.96) C30(0.96) H30A(0.96) H30B(0.96) H30C(0.96)
 C29(0.96) C28(0.96) C21(0.96) C12(0.96) C32(0.96) H32A(0.96) H32B(0.96)
 H32C(0.96) C19(0.96) C15(0.96) H15A(0.96) H15B(0.96) H15C(0.96) C31(0.96)
 H31A(0.96) H31B(0.96) H31C(0.96) C11(0.96) C18(0.96) C26(0.96) C17(0.96)
 H17(0.96) C23(0.96) H23A(0.96) H23B(0.96) H23C(0.96) I1B(0.04) N1(0.96)
 I2B(0.04) I3B(0.04) I4B(0.04)
3.a Aromatic/amide H refined with riding coordinates:
 C9(H9), C1(H1), C25(H25), C17(H17)
3.b Idealised Me refined as rotating group:
 C8(H8A,H8B,H8C), C22(H22A,H22B,H22C), C16(H16A,H16B,H16C), C24(H24A,H24B,
 H24C), C6(H6A,H6B,H6C), C7(H7A,H7B,H7C), C14(H14A,H14B,H14C), C30(H30A,H30B,
 H30C), C32(H32A,H32B,H32C), C15(H15A,H15B,H15C), C31(H31A,H31B,H31C), C23(H23A,
 H23B,H23C)
;
_olex2_submission_special_instructions 'No special instructions were received'

loop_
_space_group_symop_operation_xyz
'x, y, z'
'-x, -y, -z'

loop_
_atom_site_label
_atom_site_type_symbol
_atom_site_fract_x
_atom_site_fract_y
_atom_site_fract_z
_atom_site_U_iso_or_equiv
_atom_site_adp_type
_atom_site_occupancy
_atom_site_site_symmetry_order
_atom_site_calc_flag
_atom_site_refinement_flags_posn
_atom_site_refinement_flags_adp
_atom_site_refinement_flags_occupancy
_atom_site_disorder_assembly
_atom_site_disorder_group
I4 I 0.40081(2) 0.40162(2) 0.76478(2) 0.01493(6) Uani 0.96 1 d D . P A 1
I3 I 0.20347(2) 0.34504(2) 0.62434(2) 0.01571(6) Uani 0.96 1 d D . P A 1
I2 I 0.35088(2) 0.84078(2) 0.26492(2) 0.01594(6) Uani 0.96 1 d . . P B 1
I1 I 0.26692(2) 0.89682(2) 0.12413(2) 0.01530(6) Uani 0.96 1 d . . P B 1
N2 N 0.0066(4) 0.8948(3) -0.1455(2) 0.0159(7) Uani 0.96 1 d . . P C 1
O5 O -0.3346(3) 0.03953(17) 0.39001(18) 0.0215(6) Uani 0.96 1 d . . P D 1
N5 N 0.4535(3) 0.8022(2) 0.4186(2) 0.0187(6) Uani 0.96 1 d . . P E 1
O8 O 0.9461(3) 0.50139(18) 1.14547(17) 0.0203(5) Uani 0.96 1 d . . P F 1
O3 O 0.2760(3) 0.53838(18) 0.49299(18) 0.0217(5) Uani 0.96 1 d . . P E 1
O6 O -0.3037(3) 0.23363(19) 0.21705(18) 0.0234(6) Uani 0.96 1 d . . P D 1
N6 N 0.6217(3) 0.8479(2) 0.53264(19) 0.0161(6) Uani 0.96 1 d . . P E 1
N8 N 0.3545(3) 0.6621(2) 0.4499(2) 0.0162(6) Uani 0.96 1 d . . P E 1
O1 O 0.3455(3) 1.20691(18) -0.10268(18) 0.0237(6) Uani 0.96 1 d . . P C 1
O2 O 0.0104(3) 0.99399(18) -0.28960(17) 0.0212(5) Uani 0.96 1 d . . P C 1
N4 N 0.2691(3) 1.0816(2) -0.0608(2) 0.0175(6) Uani 0.96 1 d . . P C 1
N7 N 0.4651(3) 0.6345(2) 0.5768(2) 0.0152(6) Uani 0.96 1 d . . P E 1
O7 O 0.9233(3) 0.71104(19) 0.9872(2) 0.0265(6) Uani 0.96 1 d . . P F 1
N9 N 0.0118(3) 0.2959(2) 0.4667(2) 0.0213(7) Uani 0.96 1 d . . P D 1
N12 N -0.1630(3) 0.1610(2) 0.43352(19) 0.0165(6) Uani 0.96 1 d . . P D 1
N11 N -0.3178(3) 0.13755(19) 0.30465(18) 0.0135(6) Uani 0.96 1 d . . P D 1
C13 C 0.4469(4) 0.7416(2) 0.4669(2) 0.0141(6) Uani 0.96 1 d . . P E 1
C9 C 0.5591(4) 0.8655(2) 0.4616(2) 0.0160(7) Uani 0.96 1 d . . P E 1
H9 H 0.5877 0.9186 0.4437 0.019 Uiso 0.96 1 calc R U P E 1
O4 O 0.6531(3) 0.72982(19) 0.66164(18) 0.0235(6) Uani 0.96 1 d . . P E 1
C8 C 0.3668(4) 1.1133(3) 0.0197(2) 0.0251(8) Uani 0.96 1 d . . P C 1
H8A H 0.4682 1.1175 0.0051 0.038 Uiso 0.96 1 calc R U P C 1
H8B H 0.3573 1.0681 0.0531 0.038 Uiso 0.96 1 calc R U P C 1
H8C H 0.3399 1.1755 0.0545 0.038 Uiso 0.96 1 calc R U P C 1
C22 C -0.0574(4) 0.3998(3) 0.2896(3) 0.0205(7) Uani 0.96 1 d . . P D 1
H22A H -0.0425 0.3586 0.2315 0.031 Uiso 0.96 1 calc R U P D 1
H22B H 0.0211 0.4497 0.3079 0.031 Uiso 0.96 1 calc R U P D 1
H22C H -0.1520 0.4283 0.2880 0.031 Uiso 0.96 1 calc R U P D 1
N3 N 0.1771(3) 1.1003(2) -0.1950(2) 0.0180(6) Uani 0.96 1 d . . P C 1
N10 N -0.0556(3) 0.3450(2) 0.3508(2) 0.0178(6) Uani 0.96 1 d . . P D 1
C4 C 0.2681(4) 1.1341(2) -0.1182(2) 0.0180(7) Uani 0.96 1 d . . P C 1
C16 C 0.2460(4) 0.6358(3) 0.3742(2) 0.0219(8) Uani 0.96 1 d . . P E 1
H16A H 0.1480 0.6313 0.3938 0.033 Uiso 0.96 1 calc R U P E 1
H16B H 0.2678 0.5746 0.3350 0.033 Uiso 0.96 1 calc R U P E 1
H16C H 0.2498 0.6838 0.3435 0.033 Uiso 0.96 1 calc R U P E 1
C10 C 0.5474(4) 0.7661(2) 0.5373(2) 0.0140(6) Uani 0.96 1 d . . P E 1
N16 N 0.7587(3) 0.5859(2) 0.9453(2) 0.0182(6) Uani 0.96 1 d . . P F 1
N13 N 0.5974(3) 0.4452(2) 0.9124(2) 0.0161(6) Uani 0.96 1 d . . P F 1
N15 N 0.9234(3) 0.6099(2) 1.0701(2) 0.0172(6) Uani 0.96 1 d . . P F 1
C1 C 0.0559(4) 0.8820(2) -0.0701(2) 0.0167(7) Uani 0.96 1 d . . P C 1
H1 H 0.0201 0.8321 -0.0497 0.020 Uiso 0.96 1 calc R U P C 1
C25 C 0.5885(3) 0.3781(2) 0.9522(2) 0.0139(6) Uani 0.96 1 d . . P F 1
H25 H 0.5197 0.3255 0.9333 0.017 Uiso 0.96 1 calc R U P F 1
C5 C 0.1749(4) 1.0035(2) -0.0772(2) 0.0144(6) Uani 0.96 1 d . . P C 1
C24 C -0.1087(4) 0.1274(3) 0.5062(3) 0.0257(8) Uani 0.96 1 d . . P D 1
H24A H -0.1878 0.1259 0.5436 0.039 Uiso 0.96 1 calc R U P D 1
H24B H -0.0277 0.1701 0.5401 0.039 Uiso 0.96 1 calc R U P D 1
H24C H -0.0741 0.0638 0.4837 0.039 Uiso 0.96 1 calc R U P D 1
N14 N 0.6851(3) 0.3921(2) 1.02079(19) 0.0164(6) Uani 0.96 1 d . . P F 1
C6 C -0.1146(4) 0.8410(2) -0.2054(2) 0.0145(6) Uani 0.96 1 d . . P C 1
H6A H -0.1442 0.7860 -0.1873 0.022 Uiso 0.96 1 calc R U P C 1
H6B H -0.0829 0.8200 -0.2645 0.022 Uiso 0.96 1 calc R U P C 1
H6C H -0.1976 0.8811 -0.2045 0.022 Uiso 0.96 1 calc R U P C 1
C7 C 0.1838(5) 1.1541(3) -0.2586(3) 0.0236(8) Uani 0.96 1 d . . P C 1
H7A H 0.2215 1.2189 -0.2287 0.035 Uiso 0.96 1 calc R U P C 1
H7B H 0.0855 1.1550 -0.2863 0.035 Uiso 0.96 1 calc R U P C 1
H7C H 0.2489 1.1241 -0.3030 0.035 Uiso 0.96 1 calc R U P C 1
C2 C 0.0830(4) 0.9739(2) -0.1520(2) 0.0141(6) Uani 0.96 1 d . . P C 1
C3 C 0.0809(4) 1.0196(2) -0.2187(2) 0.0155(7) Uani 0.96 1 d . . P C 1
C27 C 0.8830(4) 0.5251(2) 1.0876(2) 0.0159(7) Uani 0.96 1 d . . P F 1
C14 C 0.7411(4) 0.9017(2) 0.5922(2) 0.0143(6) Uani 0.96 1 d . . P E 1
H14A H 0.7083 0.9240 0.6509 0.021 Uiso 0.96 1 calc R U P E 1
H14B H 0.7721 0.9559 0.5733 0.021 Uiso 0.96 1 calc R U P E 1
H14C H 0.8236 0.8615 0.5927 0.021 Uiso 0.96 1 calc R U P E 1
C20 C -0.2755(4) 0.1083(2) 0.3767(2) 0.0173(7) Uani 0.96 1 d . . P D 1
C30 C 0.7017(4) 0.3335(2) 1.0804(3) 0.0202(8) Uani 0.96 1 d . . P F 1
H30A H 0.6809 0.3705 1.1390 0.030 Uiso 0.96 1 calc R U P F 1
H30B H 0.8021 0.3131 1.0819 0.030 Uiso 0.96 1 calc R U P F 1
H30C H 0.6331 0.2780 1.0600 0.030 Uiso 0.96 1 calc R U P F 1
C29 C 0.7077(4) 0.5058(2) 0.9606(2) 0.0146(6) Uani 0.96 1 d . . P F 1
C28 C 0.8722(4) 0.6401(3) 1.0003(3) 0.0204(7) Uani 0.96 1 d . . P F 1
C21 C -0.0988(4) 0.2379(2) 0.4175(2) 0.0167(7) Uani 0.96 1 d . . P D 1
C12 C 0.3592(4) 0.6073(2) 0.5052(2) 0.0168(7) Uani 0.96 1 d . . P E 1
C32 C 0.7105(5) 0.6095(3) 0.8666(3) 0.0274(9) Uani 0.96 1 d . . P F 1
H32A H 0.7875 0.5967 0.8262 0.041 Uiso 0.96 1 calc R U P F 1
H32B H 0.6903 0.6765 0.8815 0.041 Uiso 0.96 1 calc R U P F 1
H32C H 0.6213 0.5712 0.8390 0.041 Uiso 0.96 1 calc R U P F 1
C19 C -0.2573(4) 0.2157(2) 0.2831(2) 0.0153(7) Uani 0.96 1 d . . P D 1
C15 C 0.4695(4) 0.5760(3) 0.6359(3) 0.0229(8) Uani 0.96 1 d . . P E 1
H15A H 0.4336 0.6110 0.6914 0.034 Uiso 0.96 1 calc R U P E 1
H15B H 0.5704 0.5596 0.6461 0.034 Uiso 0.96 1 calc R U P E 1
H15C H 0.4074 0.5182 0.6099 0.034 Uiso 0.96 1 calc R U P E 1
C31 C 1.0377(4) 0.6709(3) 1.1308(3) 0.0232(8) Uani 0.96 1 d . . P F 1
H31A H 1.0218 0.6711 1.1903 0.035 Uiso 0.96 1 calc R U P F 1
H31B H 1.0338 0.7352 1.1263 0.035 Uiso 0.96 1 calc R U P F 1
H31C H 1.1338 0.6469 1.1162 0.035 Uiso 0.96 1 calc R U P F 1
C11 C 0.5657(4) 0.7133(2) 0.5977(2) 0.0149(6) Uani 0.96 1 d . . P E 1
C18 C -0.1442(4) 0.2656(2) 0.3468(2) 0.0139(6) Uani 0.96 1 d . . P D 1
C26 C 0.7640(4) 0.4761(2) 1.0285(2) 0.0141(6) Uani 0.96 1 d . . P F 1
C17 C 0.0346(4) 0.3590(3) 0.4241(3) 0.0214(7) Uani 0.96 1 d . . P D 1
H17 H 0.1076 0.4092 0.4433 0.026 Uiso 0.96 1 calc R U P D 1
C23 C -0.4374(4) 0.0817(3) 0.2442(3) 0.0223(8) Uani 0.96 1 d . . P D 1
H23A H -0.4561 0.0222 0.2575 0.033 Uiso 0.96 1 calc R U P D 1
H23B H -0.4098 0.0683 0.1844 0.033 Uiso 0.96 1 calc R U P D 1
H23C H -0.5261 0.1173 0.2504 0.033 Uiso 0.96 1 calc R U P D 1
I1B I 0.1067(6) 0.3685(4) 0.4874(4) 0.0196(11) Uiso 0.04 1 d . . P G 2
N1 N 0.1600(4) 0.9459(3) -0.0266(2) 0.0180(8) Uani 0.96 1 d . . P C 1
I2B I 0.0293(6) 0.4207(4) 0.3441(4) 0.0197(11) Uiso 0.04 1 d . . P G 2
I3B I 0.1684(8) 0.9240(5) -0.0121(5) 0.0156(17) Uiso 0.04 1 d D . P H 2
I4B I -0.0342(7) 0.8680(5) -0.1535(4) 0.0136(15) Uiso 0.04 1 d D . P H 2

loop_
_atom_site_aniso_label
_atom_site_aniso_U_11
_atom_site_aniso_U_22
_atom_site_aniso_U_33
_atom_site_aniso_U_23
_atom_site_aniso_U_13
_atom_site_aniso_U_12
I4 0.01613(10) 0.01424(11) 0.01539(11) 0.00639(8) 0.00002(8) -0.00123(8)
I3 0.01665(11) 0.01478(11) 0.01613(11) 0.00601(8) -0.00054(8) -0.00207(8)
I2 0.01829(11) 0.01367(11) 0.01655(12) 0.00659(8) -0.00167(8) -0.00212(8)
I1 0.01657(11) 0.01351(10) 0.01643(12) 0.00646(8) -0.00173(8) -0.00230(8)
N2 0.0132(15) 0.0111(15) 0.0211(18) 0.0032(13) -0.0042(13) -0.0046(14)
O5 0.0291(14) 0.0117(12) 0.0257(14) 0.0089(10) 0.0055(11) -0.0081(10)
N5 0.0181(14) 0.0191(15) 0.0195(16) 0.0080(12) -0.0005(12) -0.0045(12)
O8 0.0180(12) 0.0192(13) 0.0209(14) 0.0038(11) -0.0054(10) -0.0034(10)
O3 0.0223(13) 0.0164(12) 0.0257(14) 0.0064(11) -0.0002(11) -0.0081(10)
O6 0.0287(14) 0.0223(13) 0.0217(14) 0.0128(11) -0.0058(11) -0.0045(11)
N6 0.0228(15) 0.0094(13) 0.0148(15) 0.0026(11) -0.0007(11) -0.0035(11)
N8 0.0157(13) 0.0150(14) 0.0175(15) 0.0062(12) -0.0028(11) -0.0078(11)
O1 0.0238(13) 0.0172(13) 0.0286(15) 0.0057(11) 0.0029(11) -0.0108(10)
O2 0.0226(13) 0.0222(13) 0.0199(14) 0.0097(11) -0.0046(10) -0.0025(10)
N4 0.0183(14) 0.0159(14) 0.0172(15) 0.0052(12) -0.0031(11) -0.0075(11)
N7 0.0170(14) 0.0114(13) 0.0176(15) 0.0052(11) 0.0012(11) -0.0044(11)
O7 0.0279(14) 0.0180(13) 0.0375(17) 0.0144(12) 0.0071(12) -0.0081(11)
N9 0.0200(15) 0.0206(16) 0.0221(17) 0.0060(13) -0.0027(12) -0.0042(12)
N12 0.0209(15) 0.0154(14) 0.0150(15) 0.0078(12) 0.0005(11) -0.0041(11)
N11 0.0145(13) 0.0118(13) 0.0139(14) 0.0037(11) 0.0011(11) -0.0052(10)
C13 0.0150(15) 0.0134(15) 0.0132(16) 0.0024(13) 0.0040(12) -0.0018(12)
C9 0.0231(17) 0.0145(16) 0.0139(16) 0.0094(13) 0.0030(13) 0.0012(13)
O4 0.0239(13) 0.0264(14) 0.0206(14) 0.0107(11) -0.0074(11) -0.0063(11)
C8 0.0260(19) 0.029(2) 0.0175(19) 0.0061(16) -0.0055(15) -0.0124(16)
C22 0.0240(18) 0.0144(16) 0.027(2) 0.0133(15) 0.0023(15) -0.0041(13)
N3 0.0211(15) 0.0142(14) 0.0208(16) 0.0095(12) -0.0007(12) -0.0038(11)
N10 0.0181(14) 0.0146(14) 0.0217(16) 0.0085(12) -0.0017(12) -0.0065(11)
C4 0.0193(16) 0.0144(16) 0.0205(18) 0.0049(14) 0.0055(14) -0.0022(13)
C16 0.0198(17) 0.0261(19) 0.0185(19) 0.0070(15) -0.0048(14) -0.0070(14)
C10 0.0168(15) 0.0102(15) 0.0161(17) 0.0057(13) 0.0024(13) -0.0013(12)
N16 0.0205(15) 0.0148(14) 0.0216(16) 0.0097(12) 0.0013(12) -0.0039(11)
N13 0.0138(13) 0.0134(13) 0.0216(16) 0.0074(12) -0.0017(11) -0.0044(11)
N15 0.0145(13) 0.0106(13) 0.0234(16) 0.0011(12) 0.0017(12) -0.0060(11)
C1 0.0191(16) 0.0158(16) 0.0175(18) 0.0089(14) 0.0010(13) -0.0001(13)
C25 0.0090(14) 0.0162(16) 0.0182(17) 0.0084(13) -0.0006(12) -0.0019(12)
C5 0.0135(15) 0.0134(15) 0.0170(17) 0.0061(13) 0.0016(12) -0.0034(12)
C24 0.030(2) 0.025(2) 0.027(2) 0.0177(17) 0.0023(16) -0.0033(16)
N14 0.0206(14) 0.0152(14) 0.0141(14) 0.0065(12) -0.0012(11) -0.0026(11)
C6 0.0150(15) 0.0093(14) 0.0182(17) 0.0035(13) 0.0004(13) -0.0033(12)
C7 0.032(2) 0.0181(18) 0.027(2) 0.0164(16) 0.0043(16) -0.0017(15)
C2 0.0162(15) 0.0096(14) 0.0182(17) 0.0077(13) -0.0008(13) -0.0022(12)
C3 0.0169(16) 0.0132(15) 0.0177(17) 0.0070(13) 0.0008(13) -0.0009(12)
C27 0.0138(15) 0.0137(15) 0.0195(18) 0.0033(13) 0.0027(13) 0.0012(12)
C14 0.0166(15) 0.0114(15) 0.0146(16) 0.0052(13) -0.0016(13) -0.0062(12)
C20 0.0175(16) 0.0146(16) 0.0189(18) 0.0033(14) 0.0039(13) -0.0021(13)
C30 0.0247(18) 0.0155(16) 0.0249(19) 0.0158(15) -0.0070(15) -0.0064(14)
C29 0.0118(14) 0.0129(15) 0.0190(17) 0.0045(13) 0.0014(12) -0.0002(12)
C28 0.0167(16) 0.0150(16) 0.028(2) 0.0042(15) 0.0068(14) -0.0042(13)
C21 0.0177(16) 0.0139(16) 0.0177(17) 0.0033(13) 0.0025(13) -0.0029(13)
C12 0.0144(15) 0.0163(16) 0.0201(18) 0.0060(14) 0.0025(13) -0.0025(13)
C32 0.030(2) 0.029(2) 0.031(2) 0.0235(18) -0.0005(17) -0.0055(16)
C19 0.0160(15) 0.0124(15) 0.0187(18) 0.0059(13) 0.0044(13) 0.0002(12)
C15 0.029(2) 0.0216(18) 0.025(2) 0.0184(16) 0.0042(16) 0.0008(15)
C31 0.0151(16) 0.0180(18) 0.031(2) -0.0009(15) 0.0010(15) -0.0063(13)
C11 0.0157(15) 0.0137(15) 0.0152(17) 0.0047(13) 0.0004(13) -0.0004(12)
C18 0.0148(15) 0.0089(14) 0.0180(17) 0.0040(13) 0.0035(13) -0.0025(12)
C26 0.0150(15) 0.0109(15) 0.0176(17) 0.0056(13) 0.0043(13) -0.0006(12)
C17 0.0201(17) 0.0177(17) 0.024(2) 0.0039(15) -0.0006(14) -0.0045(14)
C23 0.0205(17) 0.0196(18) 0.022(2) 0.0014(15) -0.0027(14) -0.0080(14)
N1 0.0207(17) 0.0207(18) 0.0173(18) 0.0136(16) -0.0008(12) 0.0002(14)

loop_
_atom_type_symbol
_atom_type_description
_atom_type_scat_dispersion_real
_atom_type_scat_dispersion_imag
_atom_type_scat_source
C C 0.0033 0.0016 'International Tables Vol C Tables 4.2.6.8 and 6.1.1.4'
H H 0.0000 0.0000 'International Tables Vol C Tables 4.2.6.8 and 6.1.1.4'
I I -0.4742 1.8119 'International Tables Vol C Tables 4.2.6.8 and 6.1.1.4'
N N 0.0061 0.0033 'International Tables Vol C Tables 4.2.6.8 and 6.1.1.4'
O O 0.0106 0.0060 'International Tables Vol C Tables 4.2.6.8 and 6.1.1.4'

loop_
_geom_angle_atom_site_label_1
_geom_angle_atom_site_label_2
_geom_angle_atom_site_label_3
_geom_angle
_geom_angle_site_symmetry_1
_geom_angle_site_symmetry_3
_geom_angle_publ_flag
C1 N2 C6 126.5(3) . . ?
C1 N2 C2 106.6(3) . . ?
C2 N2 C6 126.7(3) . . ?
C9 N5 C13 103.3(3) . . ?
C9 N6 C10 105.2(3) . . ?
C9 N6 C14 127.8(3) . . ?
C10 N6 C14 127.0(3) . . ?
C13 N8 C16 121.2(3) . . ?
C12 N8 C13 120.3(3) . . ?
C12 N8 C16 118.5(3) . . ?
C4 N4 C8 118.9(3) . . ?
C4 N4 C5 119.9(3) . . ?
C5 N4 C8 121.2(3) . . ?
C12 N7 C15 116.8(3) . . ?
C12 N7 C11 126.3(3) . . ?
C11 N7 C15 116.9(3) . . ?
C17 N9 C21 103.8(3) . . ?
C20 N12 C24 118.0(3) . . ?
C21 N12 C24 121.8(3) . . ?
C21 N12 C20 120.0(3) . . ?
C20 N11 C19 126.7(3) . . ?
C20 N11 C23 117.1(3) . . ?
C19 N11 C23 116.3(3) . . ?
N5 C13 N8 126.6(3) . . ?
N5 C13 C10 112.2(3) . . ?
C10 C13 N8 121.2(3) . . ?
N5 C9 N6 114.1(3) . . ?
N5 C9 H9 123.0 . . ?
N6 C9 H9 123.0 . . ?
N4 C8 H8A 109.5 . . ?
N4 C8 H8B 109.5 . . ?
N4 C8 H8C 109.5 . . ?
H8A C8 H8B 109.5 . . ?
H8A C8 H8C 109.5 . . ?
H8B C8 H8C 109.5 . . ?
H22A C22 H22B 109.5 . . ?
H22A C22 H22C 109.5 . . ?
H22B C22 H22C 109.5 . . ?
N10 C22 H22A 109.5 . . ?
N10 C22 H22B 109.5 . . ?
N10 C22 H22C 109.5 . . ?
C4 N3 C7 116.7(3) . . ?
C4 N3 C3 126.8(3) . . ?
C3 N3 C7 116.5(3) . . ?
C18 N10 C22 127.9(3) . . ?
C17 N10 C22 127.5(3) . . ?
C17 N10 C18 104.6(3) . . ?
O1 C4 N4 121.0(3) . . ?
O1 C4 N3 121.8(3) . . ?
N4 C4 N3 117.2(3) . . ?
N8 C16 H16A 109.5 . . ?
N8 C16 H16B 109.5 . . ?
N8 C16 H16C 109.5 . . ?
H16A C16 H16B 109.5 . . ?
H16A C16 H16C 109.5 . . ?
H16B C16 H16C 109.5 . . ?
N6 C10 C11 131.2(3) . . ?
C13 C10 N6 105.2(3) . . ?
C13 C10 C11 123.7(3) . . ?
C29 N16 C28 119.0(3) . . ?
C29 N16 C32 121.5(3) . . ?
C28 N16 C32 119.0(3) . . ?
C25 N13 C29 103.6(3) . . ?
C27 N15 C31 116.1(3) . . ?
C28 N15 C27 127.5(3) . . ?
C28 N15 C31 116.4(3) . . ?
N2 C1 H1 123.4 . . ?
N1 C1 N2 113.1(3) . . ?
N1 C1 H1 123.4 . . ?
N13 C25 H25 123.2 . . ?
N14 C25 N13 113.6(3) . . ?
N14 C25 H25 123.2 . . ?
C2 C5 N4 121.4(3) . . ?
N1 C5 N4 127.2(3) . . ?
N1 C5 C2 111.4(3) . . ?
N12 C24 H24A 109.5 . . ?
N12 C24 H24B 109.5 . . ?
N12 C24 H24C 109.5 . . ?
H24A C24 H24B 109.5 . . ?
H24A C24 H24C 109.5 . . ?
H24B C24 H24C 109.5 . . ?
C25 N14 C30 127.5(3) . . ?
C25 N14 C26 106.4(3) . . ?
C26 N14 C30 126.0(3) . . ?
N2 C6 H6A 109.5 . . ?
N2 C6 H6B 109.5 . . ?
N2 C6 H6C 109.5 . . ?
H6A C6 H6B 109.5 . . ?
H6A C6 H6C 109.5 . . ?
H6B C6 H6C 109.5 . . ?
N3 C7 H7A 109.5 . . ?
N3 C7 H7B 109.5 . . ?
N3 C7 H7C 109.5 . . ?
H7A C7 H7B 109.5 . . ?
H7A C7 H7C 109.5 . . ?
H7B C7 H7C 109.5 . . ?
N2 C2 C3 132.1(3) . . ?
C5 C2 N2 104.8(3) . . ?
C5 C2 C3 123.1(3) . . ?
O2 C3 N3 121.4(3) . . ?
O2 C3 C2 127.1(3) . . ?
N3 C3 C2 111.5(3) . . ?
O8 C27 N15 121.7(3) . . ?
O8 C27 C26 127.7(3) . . ?
N15 C27 C26 110.6(3) . . ?
N6 C14 H14A 109.5 . . ?
N6 C14 H14B 109.5 . . ?
N6 C14 H14C 109.5 . . ?
H14A C14 H14B 109.5 . . ?
H14A C14 H14C 109.5 . . ?
H14B C14 H14C 109.5 . . ?
O5 C20 N12 121.0(3) . . ?
O5 C20 N11 122.0(3) . . ?
N12 C20 N11 117.0(3) . . ?
N14 C30 H30A 109.5 . . ?
N14 C30 H30B 109.5 . . ?
N14 C30 H30C 109.5 . . ?
H30A C30 H30B 109.5 . . ?
H30A C30 H30C 109.5 . . ?
H30B C30 H30C 109.5 . . ?
N16 C29 N13 126.0(3) . . ?
N16 C29 C26 122.6(3) . . ?
N13 C29 C26 111.4(3) . . ?
O7 C28 N16 120.8(4) . . ?
O7 C28 N15 122.2(3) . . ?
N16 C28 N15 116.9(3) . . ?
N9 C21 N12 126.8(3) . . ?
N9 C21 C18 111.6(3) . . ?
C18 C21 N12 121.6(3) . . ?
O3 C12 N8 121.6(3) . . ?
O3 C12 N7 121.5(3) . . ?
N8 C12 N7 116.9(3) . . ?
N16 C32 H32A 109.5 . . ?
N16 C32 H32B 109.5 . . ?
N16 C32 H32C 109.5 . . ?
H32A C32 H32B 109.5 . . ?
H32A C32 H32C 109.5 . . ?
H32B C32 H32C 109.5 . . ?
O6 C19 N11 120.3(3) . . ?
O6 C19 C18 128.2(3) . . ?
N11 C19 C18 111.5(3) . . ?
N7 C15 H15A 109.5 . . ?
N7 C15 H15B 109.5 . . ?
N7 C15 H15C 109.5 . . ?
H15A C15 H15B 109.5 . . ?
H15A C15 H15C 109.5 . . ?
H15B C15 H15C 109.5 . . ?
N15 C31 H31A 109.5 . . ?
N15 C31 H31B 109.5 . . ?
N15 C31 H31C 109.5 . . ?
H31A C31 H31B 109.5 . . ?
H31A C31 H31C 109.5 . . ?
H31B C31 H31C 109.5 . . ?
N7 C11 C10 111.6(3) . . ?
O4 C11 N7 120.5(3) . . ?
O4 C11 C10 127.8(3) . . ?
N10 C18 C19 130.6(3) . . ?
C21 C18 N10 106.1(3) . . ?
C21 C18 C19 123.3(3) . . ?
N14 C26 C27 132.0(3) . . ?
C29 C26 N14 105.0(3) . . ?
C29 C26 C27 123.0(3) . . ?
N9 C17 N10 113.9(3) . . ?
N9 C17 H17 123.1 . . ?
N10 C17 H17 123.1 . . ?
N11 C23 H23A 109.5 . . ?
N11 C23 H23B 109.5 . . ?
N11 C23 H23C 109.5 . . ?
H23A C23 H23B 109.5 . . ?
H23A C23 H23C 109.5 . . ?
H23B C23 H23C 109.5 . . ?
C1 N1 C5 104.0(3) . . ?

loop_
_geom_bond_atom_site_label_1
_geom_bond_atom_site_label_2
_geom_bond_distance
_geom_bond_site_symmetry_2
_geom_bond_publ_flag
I4 I3 2.7056(4) . ?
I2 I1 2.7070(3) . ?
N2 C1 1.334(5) . ?
N2 C6 1.464(5) . ?
N2 C2 1.381(5) . ?
O5 C20 1.220(4) . ?
N5 C13 1.352(4) . ?
N5 C9 1.330(5) . ?
O8 C27 1.208(4) . ?
O3 C12 1.215(4) . ?
O6 C19 1.221(4) . ?
N6 C9 1.341(4) . ?
N6 C10 1.395(4) . ?
N6 C14 1.452(4) . ?
N8 C13 1.377(4) . ?
N8 C16 1.468(4) . ?
N8 C12 1.370(4) . ?
O1 C4 1.225(4) . ?
O2 C3 1.223(4) . ?
N4 C8 1.470(4) . ?
N4 C4 1.371(5) . ?
N4 C5 1.372(4) . ?
N7 C12 1.409(4) . ?
N7 C15 1.463(4) . ?
N7 C11 1.410(4) . ?
O7 C28 1.217(4) . ?
N9 C21 1.353(4) . ?
N9 C17 1.331(5) . ?
N12 C24 1.464(5) . ?
N12 C20 1.383(4) . ?
N12 C21 1.366(4) . ?
N11 C20 1.388(4) . ?
N11 C19 1.412(4) . ?
N11 C23 1.469(4) . ?
C13 C10 1.363(5) . ?
C9 H9 0.9500 . ?
O4 C11 1.220(4) . ?
C8 H8A 0.9800 . ?
C8 H8B 0.9800 . ?
C8 H8C 0.9800 . ?
C22 H22A 0.9800 . ?
C22 H22B 0.9800 . ?
C22 H22C 0.9800 . ?
C22 N10 1.450(4) . ?
N3 C4 1.396(5) . ?
N3 C7 1.472(4) . ?
N3 C3 1.405(4) . ?
N10 C18 1.391(4) . ?
N10 C17 1.352(5) . ?
C16 H16A 0.9800 . ?
C16 H16B 0.9800 . ?
C16 H16C 0.9800 . ?
C10 C11 1.421(5) . ?
N16 C29 1.356(4) . ?
N16 C28 1.384(5) . ?
N16 C32 1.455(5) . ?
N13 C25 1.334(4) . ?
N13 C29 1.363(4) . ?
N15 C27 1.410(4) . ?
N15 C28 1.387(5) . ?
N15 C31 1.466(4) . ?
C1 H1 0.9500 . ?
C1 N1 1.327(5) . ?
C25 H25 0.9500 . ?
C25 N14 1.329(4) . ?
C5 C2 1.372(5) . ?
C5 N1 1.353(5) . ?
C24 H24A 0.9800 . ?
C24 H24B 0.9800 . ?
C24 H24C 0.9800 . ?
N14 C30 1.475(4) . ?
N14 C26 1.390(4) . ?
C6 H6A 0.9800 . ?
C6 H6B 0.9800 . ?
C6 H6C 0.9800 . ?
C7 H7A 0.9800 . ?
C7 H7B 0.9800 . ?
C7 H7C 0.9800 . ?
C2 C3 1.426(5) . ?
C27 C26 1.423(5) . ?
C14 H14A 0.9800 . ?
C14 H14B 0.9800 . ?
C14 H14C 0.9800 . ?
C30 H30A 0.9800 . ?
C30 H30B 0.9800 . ?
C30 H30C 0.9800 . ?
C29 C26 1.370(5) . ?
C21 C18 1.363(5) . ?
C32 H32A 0.9800 . ?
C32 H32B 0.9800 . ?
C32 H32C 0.9800 . ?
C19 C18 1.427(5) . ?
C15 H15A 0.9800 . ?
C15 H15B 0.9800 . ?
C15 H15C 0.9800 . ?
C31 H31A 0.9800 . ?
C31 H31B 0.9800 . ?
C31 H31C 0.9800 . ?
C17 H17 0.9500 . ?
C23 H23A 0.9800 . ?
C23 H23B 0.9800 . ?
C23 H23C 0.9800 . ?
I1B I2B 2.699(8) . ?
I3B I4B 2.745(9) . ?

loop_
_geom_torsion_atom_site_label_1
_geom_torsion_atom_site_label_2
_geom_torsion_atom_site_label_3
_geom_torsion_atom_site_label_4
_geom_torsion
_geom_torsion_site_symmetry_1
_geom_torsion_site_symmetry_2
_geom_torsion_site_symmetry_3
_geom_torsion_site_symmetry_4
_geom_torsion_publ_flag
N2 C1 N1 C5 1.2(5) . . . . ?
N2 C2 C3 O2 -3.4(7) . . . . ?
N2 C2 C3 N3 178.7(4) . . . . ?
N5 C13 C10 N6 0.1(4) . . . . ?
N5 C13 C10 C11 -178.7(3) . . . . ?
O8 C27 C26 N14 2.0(7) . . . . ?
O8 C27 C26 C29 -174.7(4) . . . . ?
O6 C19 C18 N10 -1.4(7) . . . . ?
O6 C19 C18 C21 -178.5(4) . . . . ?
N6 C10 C11 N7 -179.9(3) . . . . ?
N6 C10 C11 O4 1.0(7) . . . . ?
N8 C13 C10 N6 178.9(3) . . . . ?
N8 C13 C10 C11 0.1(5) . . . . ?
N4 C5 C2 N2 180.0(3) . . . . ?
N4 C5 C2 C3 1.7(5) . . . . ?
N4 C5 N1 C1 179.8(4) . . . . ?
N9 C21 C18 N10 0.9(4) . . . . ?
N9 C21 C18 C19 178.6(3) . . . . ?
N12 C21 C18 N10 -179.8(3) . . . . ?
N12 C21 C18 C19 -2.1(6) . . . . ?
N11 C19 C18 N10 179.2(3) . . . . ?
N11 C19 C18 C21 2.1(5) . . . . ?
C13 N5 C9 N6 1.4(4) . . . . ?
C13 N8 C12 O3 177.8(3) . . . . ?
C13 N8 C12 N7 -2.2(5) . . . . ?
C13 C10 C11 N7 -1.5(5) . . . . ?
C13 C10 C11 O4 179.4(4) . . . . ?
C9 N5 C13 N8 -179.6(3) . . . . ?
C9 N5 C13 C10 -0.9(4) . . . . ?
C9 N6 C10 C13 0.7(4) . . . . ?
C9 N6 C10 C11 179.4(4) . . . . ?
C8 N4 C4 O1 -1.0(5) . . . . ?
C8 N4 C4 N3 178.2(3) . . . . ?
C8 N4 C5 C2 179.7(3) . . . . ?
C8 N4 C5 N1 -1.5(6) . . . . ?
C22 N10 C18 C21 178.5(3) . . . . ?
C22 N10 C18 C19 1.0(6) . . . . ?
C22 N10 C17 N9 -179.0(3) . . . . ?
C4 N4 C5 C2 2.7(5) . . . . ?
C4 N4 C5 N1 -178.5(4) . . . . ?
C4 N3 C3 O2 -176.7(3) . . . . ?
C4 N3 C3 C2 1.3(5) . . . . ?
C16 N8 C13 N5 -1.5(5) . . . . ?
C16 N8 C13 C10 179.9(3) . . . . ?
C16 N8 C12 O3 -0.2(5) . . . . ?
C16 N8 C12 N7 179.7(3) . . . . ?
C10 N6 C9 N5 -1.3(4) . . . . ?
N16 C29 C26 N14 -179.0(3) . . . . ?
N16 C29 C26 C27 -1.6(6) . . . . ?
N13 C25 N14 C30 178.0(3) . . . . ?
N13 C25 N14 C26 0.9(4) . . . . ?
N13 C29 C26 N14 0.8(4) . . . . ?
N13 C29 C26 C27 178.2(3) . . . . ?
N15 C27 C26 N14 -178.4(3) . . . . ?
N15 C27 C26 C29 4.9(5) . . . . ?
C1 N2 C2 C5 -0.3(4) . . . . ?
C1 N2 C2 C3 177.7(4) . . . . ?
C25 N13 C29 N16 179.6(3) . . . . ?
C25 N13 C29 C26 -0.2(4) . . . . ?
C25 N14 C26 C27 -178.1(4) . . . . ?
C25 N14 C26 C29 -1.0(4) . . . . ?
C5 N4 C4 O1 176.0(3) . . . . ?
C5 N4 C4 N3 -4.8(5) . . . . ?
C5 C2 C3 O2 174.3(4) . . . . ?
C5 C2 C3 N3 -3.6(5) . . . . ?
C24 N12 C20 O5 5.0(5) . . . . ?
C24 N12 C20 N11 -175.3(3) . . . . ?
C24 N12 C21 N9 -4.8(6) . . . . ?
C24 N12 C21 C18 176.0(3) . . . . ?
C6 N2 C1 N1 -175.3(3) . . . . ?
C6 N2 C2 C5 174.4(3) . . . . ?
C6 N2 C2 C3 -7.6(6) . . . . ?
C7 N3 C4 O1 2.9(5) . . . . ?
C7 N3 C4 N4 -176.3(3) . . . . ?
C7 N3 C3 O2 2.4(5) . . . . ?
C7 N3 C3 C2 -179.6(3) . . . . ?
C2 N2 C1 N1 -0.6(4) . . . . ?
C2 C5 N1 C1 -1.3(4) . . . . ?
C3 N3 C4 O1 -178.0(4) . . . . ?
C3 N3 C4 N4 2.7(5) . . . . ?
C27 N15 C28 O7 -173.6(4) . . . . ?
C27 N15 C28 N16 6.6(5) . . . . ?
C14 N6 C9 N5 178.6(3) . . . . ?
C14 N6 C10 C13 -179.3(3) . . . . ?
C14 N6 C10 C11 -0.6(6) . . . . ?
C20 N12 C21 N9 -179.9(4) . . . . ?
C20 N12 C21 C18 1.0(5) . . . . ?
C20 N11 C19 O6 179.3(3) . . . . ?
C20 N11 C19 C18 -1.2(5) . . . . ?
C30 N14 C26 C27 4.8(6) . . . . ?
C30 N14 C26 C29 -178.1(3) . . . . ?
C29 N16 C28 O7 178.1(3) . . . . ?
C29 N16 C28 N15 -2.1(5) . . . . ?
C29 N13 C25 N14 -0.5(4) . . . . ?
C28 N16 C29 N13 -179.8(3) . . . . ?
C28 N16 C29 C26 -0.1(5) . . . . ?
C28 N15 C27 O8 171.9(3) . . . . ?
C28 N15 C27 C26 -7.6(5) . . . . ?
C21 N9 C17 N10 0.4(4) . . . . ?
C21 N12 C20 O5 -179.8(3) . . . . ?
C21 N12 C20 N11 -0.1(5) . . . . ?
C12 N8 C13 N5 -179.5(3) . . . . ?
C12 N8 C13 C10 1.9(5) . . . . ?
C12 N7 C11 O4 -179.8(3) . . . . ?
C12 N7 C11 C10 1.0(5) . . . . ?
C32 N16 C29 N13 -7.9(6) . . . . ?
C32 N16 C29 C26 171.8(4) . . . . ?
C32 N16 C28 O7 6.0(6) . . . . ?
C32 N16 C28 N15 -174.2(3) . . . . ?
C19 N11 C20 O5 180.0(3) . . . . ?
C19 N11 C20 N12 0.3(5) . . . . ?
C15 N7 C12 O3 -0.3(5) . . . . ?
C15 N7 C12 N8 179.8(3) . . . . ?
C15 N7 C11 O4 1.2(5) . . . . ?
C15 N7 C11 C10 -178.0(3) . . . . ?
C31 N15 C27 O8 -5.0(5) . . . . ?
C31 N15 C27 C26 175.5(3) . . . . ?
C31 N15 C28 O7 3.3(5) . . . . ?
C31 N15 C28 N16 -176.6(3) . . . . ?
C11 N7 C12 O3 -179.3(3) . . . . ?
C11 N7 C12 N8 0.8(5) . . . . ?
C18 N10 C17 N9 0.1(4) . . . . ?
C17 N9 C21 N12 180.0(4) . . . . ?
C17 N9 C21 C18 -0.8(4) . . . . ?
C17 N10 C18 C21 -0.6(4) . . . . ?
C17 N10 C18 C19 -178.1(4) . . . . ?
C23 N11 C20 O5 -0.3(5) . . . . ?
C23 N11 C20 N12 -179.9(3) . . . . ?
C23 N11 C19 O6 -0.4(5) . . . . ?
C23 N11 C19 C18 179.0(3) . . . . ?
N1 C5 C2 N2 1.0(4) . . . . ?
N1 C5 C2 C3 -177.2(3) . . . . ?
